data_4502115
loop_
_publ_author_name
'Lis, Agnieszka'
'Guedes da Silva, M. F\'atima C.'
'Kirillov, Alexander M.'
'Smole\'nski, Piotr'
'Pombeiro, Armando J. L.'

_publ_section_title
;
 Design of Silver(I)&#x2212;PTA Coordination Polymers through Controlled
 N,P-Coordination of 1,3,5-Triaza-7-phosphaadamantane (PTA) with
 Arylcarboxylates
;
_journal_issue 12
_journal_name_full 'Crystal Growth &amp; Design'
_journal_page_first 5244
_journal_paper_doi 10.1021/cg101058x
_journal_volume 10
_journal_year 2010
_chemical_formula_moiety 'C10 H14 Ag N3 O2 P, H2 O'
_chemical_formula_sum 'C10 H16 Ag N3 O3 P'
_chemical_formula_weight 365.10
_chemical_name_systematic
; 
 ? 
;
_space_group_IT_number 2
_symmetry_cell_setting triclinic
_symmetry_space_group_name_Hall '-P 1'
_symmetry_space_group_name_H-M 'P -1'
_atom_sites_solution_hydrogens geom
_atom_sites_solution_primary direct
_atom_sites_solution_secondary difmap
_audit_creation_method SHELXL-97
_cell_angle_alpha 95.358(3)
_cell_angle_beta 107.925(2)
_cell_angle_gamma 106.985(2)
_cell_formula_units_Z 2
_cell_length_a 6.9593(3)
_cell_length_b 9.8142(5)
_cell_length_c 10.2972(5)
_cell_measurement_reflns_used 5760
_cell_measurement_temperature 150(2)
_cell_measurement_theta_max 31.91
_cell_measurement_theta_min 2.74
_cell_volume 626.86(5)
_computing_cell_refinement 'Bruker SAINT'
_computing_data_collection 'Bruker APEX2'
_computing_data_reduction 'Bruker SAINT'
_computing_molecular_graphics 'Bruker SHELXTL'
_computing_publication_material 'Bruker SHELXTL'
_computing_structure_refinement 'SHELXL-97 (Sheldrick, 2008)'
_computing_structure_solution 'SHELXS-97 (Sheldrick, 2008)'
_diffrn_ambient_temperature 150(2)
_diffrn_measured_fraction_theta_full 0.996
_diffrn_measured_fraction_theta_max 0.996
_diffrn_measurement_device_type 'Bruker APEX-II CCD'
_diffrn_measurement_method '\f and \w scans'
_diffrn_radiation_monochromator graphite
_diffrn_radiation_source 'fine-focus sealed tube'
_diffrn_radiation_type MoK\a
_diffrn_radiation_wavelength 0.71073
_diffrn_reflns_av_R_equivalents 0.0257
_diffrn_reflns_av_sigmaI/netI 0.0231
_diffrn_reflns_limit_h_max 8
_diffrn_reflns_limit_h_min -8
_diffrn_reflns_limit_k_max 11
_diffrn_reflns_limit_k_min -11
_diffrn_reflns_limit_l_max 12
_diffrn_reflns_limit_l_min -12
_diffrn_reflns_number 9011
_diffrn_reflns_theta_full 25.35
_diffrn_reflns_theta_max 25.35
_diffrn_reflns_theta_min 3.21
_exptl_absorpt_coefficient_mu 1.739
_exptl_absorpt_correction_T_max 0.8184
_exptl_absorpt_correction_T_min 0.5732
_exptl_absorpt_correction_type multi-scan
_exptl_absorpt_process_details sadabs
_exptl_crystal_colour colourless
_exptl_crystal_density_diffrn 1.934
_exptl_crystal_density_method 'not measured'
_exptl_crystal_description prism
_exptl_crystal_F_000 366
_exptl_crystal_size_max 0.36
_exptl_crystal_size_mid 0.13
_exptl_crystal_size_min 0.12
_refine_diff_density_max 0.488
_refine_diff_density_min -0.490
_refine_diff_density_rms 0.073
_refine_ls_extinction_method none
_refine_ls_goodness_of_fit_ref 1.048
_refine_ls_hydrogen_treatment refxyz
_refine_ls_matrix_type full
_refine_ls_number_parameters 169
_refine_ls_number_reflns 2297
_refine_ls_number_restraints 3
_refine_ls_restrained_S_all 1.048
_refine_ls_R_factor_all 0.0207
_refine_ls_R_factor_gt 0.0181
_refine_ls_shift/su_max 0.002
_refine_ls_shift/su_mean 0.000
_refine_ls_structure_factor_coef Fsqd
_refine_ls_weighting_details 'calc w=1/[\s^2^(Fo^2^)+(0.0227P)^2^+0.3756P] where P=(Fo^2^+2Fc^2^)/3'
_refine_ls_weighting_scheme calc
_refine_ls_wR_factor_gt 0.0442
_refine_ls_wR_factor_ref 0.0455
_reflns_number_gt 2143
_reflns_number_total 2297
_reflns_threshold_expression >2sigma(I)
_cod_data_source_file cg101058x_si_002.cif
_cod_data_source_block Compound_4
_cod_database_code 4502115

loop_
_symmetry_equiv_pos_as_xyz
'x, y, z'
'-x, -y, -z'

loop_
_atom_site_label
_atom_site_type_symbol
_atom_site_fract_x
_atom_site_fract_y
_atom_site_fract_z
_atom_site_U_iso_or_equiv
_atom_site_adp_type
_atom_site_occupancy
_atom_site_symmetry_multiplicity
_atom_site_calc_flag
_atom_site_refinement_flags
C1 C 0.3910(3) 0.7507(2) 0.0840(2) 0.0146(5) Uani 1 1 d .
C2 C 0.4484(4) 0.6209(2) 0.0413(2) 0.0141(4) Uani 1 1 d .
C3 C 0.2895(4) 0.4839(2) -0.0126(2) 0.0157(5) Uani 1 1 d .
H3 H 0.1454 0.4723 -0.0215 0.019 Uiso 1 1 calc R
C4 C 0.6585(4) 0.6355(2) 0.0533(2) 0.0160(5) Uani 1 1 d .
H4 H 0.7676 0.7282 0.0897 0.019 Uiso 1 1 calc R
C11 C 0.0329(3) 0.8769(2) -0.1590(2) 0.0131(4) Uani 1 1 d .
H11A H 0.1039 0.9834 -0.1263 0.016 Uiso 1 1 calc R
H11B H 0.0513 0.8318 -0.0760 0.016 Uiso 1 1 calc R
C12 C -0.2369(4) 0.9047(2) -0.4109(2) 0.0151(5) Uani 1 1 d .
H12A H -0.3828 0.8772 -0.4813 0.018 Uiso 1 1 calc R
H12B H -0.1746 1.0122 -0.3879 0.018 Uiso 1 1 calc R
C13 C -0.3271(3) 0.6416(2) -0.3220(2) 0.0150(5) Uani 1 1 d .
H13A H -0.3219 0.5884 -0.2446 0.018 Uiso 1 1 calc R
H13B H -0.4761 0.6043 -0.3896 0.018 Uiso 1 1 calc R
C14 C 0.1163(3) 0.8882(2) -0.3729(2) 0.0146(4) Uani 1 1 d .
H14A H 0.1736 0.9954 -0.3429 0.017 Uiso 1 1 calc R
H14B H 0.2049 0.8600 -0.4221 0.017 Uiso 1 1 calc R
C15 C 0.0409(3) 0.6629(2) -0.2943(2) 0.0157(5) Uani 1 1 d .
H15A H 0.1285 0.6282 -0.3403 0.019 Uiso 1 1 calc R
H15B H 0.0459 0.6180 -0.2117 0.019 Uiso 1 1 calc R
C16 C -0.1916(4) 0.6870(2) -0.5108(2) 0.0161(5) Uani 1 1 d .
H16A H -0.1114 0.6538 -0.5640 0.019 Uiso 1 1 calc R
H16B H -0.3431 0.6580 -0.5734 0.019 Uiso 1 1 calc R
N11 N 0.1389(3) 0.82245(19) -0.24690(19) 0.0127(4) Uani 1 1 d .
N12 N -0.1036(3) 0.84544(19) -0.46999(19) 0.0145(4) Uani 1 1 d .
N13 N -0.1822(3) 0.61231(19) -0.39128(19) 0.0144(4) Uani 1 1 d .
O1 O 0.5137(2) 0.87395(15) 0.08008(16) 0.0155(3) Uani 1 1 d .
O2 O 0.2298(3) 0.73061(17) 0.11791(18) 0.0216(4) Uani 1 1 d .
O10 O -0.7529(3) 0.69876(18) -0.60948(19) 0.0270(4) Uani 1 1 d D
P1 P 0.74432(9) 0.83690(6) -0.25271(6) 0.01226(12) Uani 1 1 d .
Ag1 Ag 0.53315(2) 0.912784(17) -0.145992(17) 0.01524(7) Uani 1 1 d .
H10A H -0.766(4) 0.6136(13) -0.612(2) 0.023 Uiso 1 1 d D
H10B H -0.764(5) 0.712(3) -0.6878(15) 0.023 Uiso 1 1 d D

loop_
_atom_site_aniso_label
_atom_site_aniso_U_11
_atom_site_aniso_U_22
_atom_site_aniso_U_33
_atom_site_aniso_U_23
_atom_site_aniso_U_13
_atom_site_aniso_U_12
C1 0.0131(11) 0.0172(11) 0.0116(11) 0.0037(9) 0.0011(9) 0.0056(9)
C2 0.0155(11) 0.0142(10) 0.0166(11) 0.0071(9) 0.0072(9) 0.0079(9)
C3 0.0114(10) 0.0152(10) 0.0223(12) 0.0064(9) 0.0067(9) 0.0054(9)
C4 0.0126(11) 0.0133(10) 0.0209(12) 0.0039(9) 0.0049(9) 0.0038(8)
C11 0.0091(10) 0.0156(10) 0.0151(11) 0.0017(9) 0.0040(9) 0.0058(8)
C12 0.0138(11) 0.0154(10) 0.0174(12) 0.0029(9) 0.0057(9) 0.0068(9)
C13 0.0125(11) 0.0150(10) 0.0179(12) 0.0023(9) 0.0066(9) 0.0043(9)
C14 0.0113(10) 0.0164(11) 0.0170(12) 0.0028(9) 0.0064(9) 0.0049(9)
C15 0.0138(11) 0.0155(11) 0.0198(12) 0.0027(9) 0.0063(9) 0.0077(9)
C16 0.0171(11) 0.0167(11) 0.0142(11) 0.0009(9) 0.0055(9) 0.0063(9)
N11 0.0098(9) 0.0146(9) 0.0149(10) 0.0017(7) 0.0048(8) 0.0056(7)
N12 0.0130(9) 0.0157(9) 0.0151(10) 0.0033(7) 0.0049(8) 0.0053(7)
N13 0.0126(9) 0.0142(9) 0.0161(10) 0.0018(7) 0.0044(8) 0.0053(7)
O1 0.0172(8) 0.0107(7) 0.0205(8) 0.0036(6) 0.0087(7) 0.0053(6)
O2 0.0183(8) 0.0209(8) 0.0332(10) 0.0084(7) 0.0158(8) 0.0099(7)
O10 0.0354(10) 0.0205(9) 0.0269(10) 0.0020(8) 0.0138(9) 0.0099(8)
P1 0.0094(3) 0.0132(3) 0.0152(3) 0.0015(2) 0.0052(2) 0.0048(2)
Ag1 0.01227(10) 0.01765(10) 0.01825(11) 0.00096(7) 0.00723(7) 0.00745(7)

loop_
_atom_type_symbol
_atom_type_description
_atom_type_scat_dispersion_real
_atom_type_scat_dispersion_imag
_atom_type_scat_source
C C 0.0033 0.0016 'International Tables Vol C Tables 4.2.6.8 and 6.1.1.4'
H H 0.0000 0.0000 'International Tables Vol C Tables 4.2.6.8 and 6.1.1.4'
N N 0.0061 0.0033 'International Tables Vol C Tables 4.2.6.8 and 6.1.1.4'
O O 0.0106 0.0060 'International Tables Vol C Tables 4.2.6.8 and 6.1.1.4'
P P 0.1023 0.0942 'International Tables Vol C Tables 4.2.6.8 and 6.1.1.4'
Ag Ag -0.8971 1.1015 'International Tables Vol C Tables 4.2.6.8 and 6.1.1.4'

loop_
_geom_angle_atom_site_label_1
_geom_angle_atom_site_label_2
_geom_angle_atom_site_label_3
_geom_angle
_geom_angle_site_symmetry_1
_geom_angle_site_symmetry_3
O2 C1 O1 125.2(2) . .
O2 C1 C2 118.90(19) . .
O1 C1 C2 115.93(19) . .
C4 C2 C3 119.0(2) . .
C4 C2 C1 120.88(19) . .
C3 C2 C1 120.1(2) . .
C4 C3 C2 120.3(2) 2_665 .
C4 C3 H3 119.9 2_665 .
C2 C3 H3 119.9 . .
C3 C4 C2 120.8(2) 2_665 .
C3 C4 H4 119.6 2_665 .
C2 C4 H4 119.6 . .
N11 C11 P1 112.57(14) . 1_455
N11 C11 H11A 109.1 . .
P1 C11 H11A 109.1 1_455 .
N11 C11 H11B 109.1 . .
P1 C11 H11B 109.1 1_455 .
H11A C11 H11B 107.8 . .
N12 C12 P1 111.79(14) . 1_455
N12 C12 H12A 109.3 . .
P1 C12 H12A 109.3 1_455 .
N12 C12 H12B 109.3 . .
P1 C12 H12B 109.3 1_455 .
H12A C12 H12B 107.9 . .
N13 C13 P1 112.59(14) . 1_455
N13 C13 H13A 109.1 . .
P1 C13 H13A 109.1 1_455 .
N13 C13 H13B 109.1 . .
P1 C13 H13B 109.1 1_455 .
H13A C13 H13B 107.8 . .
N12 C14 N11 114.16(17) . .
N12 C14 H14A 108.7 . .
N11 C14 H14A 108.7 . .
N12 C14 H14B 108.7 . .
N11 C14 H14B 108.7 . .
H14A C14 H14B 107.6 . .
N13 C15 N11 114.60(17) . .
N13 C15 H15A 108.6 . .
N11 C15 H15A 108.6 . .
N13 C15 H15B 108.6 . .
N11 C15 H15B 108.6 . .
H15A C15 H15B 107.6 . .
N12 C16 N13 113.70(17) . .
N12 C16 H16A 108.8 . .
N13 C16 H16A 108.8 . .
N12 C16 H16B 108.8 . .
N13 C16 H16B 108.8 . .
H16A C16 H16B 107.7 . .
C15 N11 C11 110.59(16) . .
C15 N11 C14 107.71(17) . .
C11 N11 C14 110.98(16) . .
C15 N11 Ag1 114.60(13) . .
C11 N11 Ag1 114.33(12) . .
C14 N11 Ag1 97.75(12) . .
C14 N12 C16 108.98(17) . .
C14 N12 C12 111.68(17) . .
C16 N12 C12 111.93(17) . .
C15 N13 C13 111.24(17) . .
C15 N13 C16 108.53(17) . .
C13 N13 C16 110.38(17) . .
C1 O1 Ag1 122.63(14) . 2_675
C1 O1 Ag1 117.01(13) . .
Ag1 O1 Ag1 97.28(5) 2_675 .
H10A O10 H10B 107(2) . .
C11 P1 C12 98.24(10) 1_655 1_655
C11 P1 C13 97.96(10) 1_655 1_655
C12 P1 C13 98.06(10) 1_655 1_655
C11 P1 Ag1 121.17(7) 1_655 .
C12 P1 Ag1 117.31(7) 1_655 .
C13 P1 Ag1 119.39(7) 1_655 .
O1 Ag1 P1 137.40(4) 2_675 .
O1 Ag1 O1 82.71(5) 2_675 .
P1 Ag1 O1 125.92(4) . .
O1 Ag1 N11 83.31(6) 2_675 .
P1 Ag1 N11 122.46(4) . .
O1 Ag1 N11 89.72(6) . .

loop_
_geom_bond_atom_site_label_1
_geom_bond_atom_site_label_2
_geom_bond_distance
_geom_bond_site_symmetry_2
C1 O2 1.242(3) .
C1 O1 1.273(3) .
C1 C2 1.509(3) .
C2 C4 1.392(3) .
C2 C3 1.398(3) .
C3 C4 1.389(3) 2_665
C3 H3 0.9500 .
C4 C3 1.389(3) 2_665
C4 H4 0.9500 .
C11 N11 1.483(3) .
C11 P1 1.842(2) 1_455
C11 H11A 0.9900 .
C11 H11B 0.9900 .
C12 N12 1.472(3) .
C12 P1 1.842(2) 1_455
C12 H12A 0.9900 .
C12 H12B 0.9900 .
C13 N13 1.477(3) .
C13 P1 1.844(2) 1_455
C13 H13A 0.9900 .
C13 H13B 0.9900 .
C14 N12 1.457(3) .
C14 N11 1.488(3) .
C14 H14A 0.9900 .
C14 H14B 0.9900 .
C15 N13 1.468(3) .
C15 N11 1.478(3) .
C15 H15A 0.9900 .
C15 H15B 0.9900 .
C16 N12 1.461(3) .
C16 N13 1.484(3) .
C16 H16A 0.9900 .
C16 H16B 0.9900 .
N11 Ag1 2.4590(17) .
O1 Ag1 2.2840(15) 2_675
O1 Ag1 2.4316(15) .
O10 H10A 0.811(9) .
O10 H10B 0.813(10) .
P1 C11 1.842(2) 1_655
P1 C12 1.842(2) 1_655
P1 C13 1.844(2) 1_655
P1 Ag1 2.3244(6) .
Ag1 O1 2.2840(15) 2_675
